data_2221572
loop_
_publ_author_name
'Zhao, Bing'
'Wang, Hui'
'Li, Qiang'
'Gao, Yan'
'Liang, Dong'

_publ_section_title 2-(Benzo[<i>d</i>]thiazol-2-ylsulfanyl)-<i>N</i>-(6-methyl-2-pyridyl)acetamide
_journal_coeditor_code AT2753
_journal_issue 5
_journal_name_full 'Acta Crystallographica Section E'
_journal_page_first o958
_journal_paper_doi 10.1107/S1600536809011519
_journal_volume 65
_journal_year 2009
_chemical_formula_iupac 'C15 H13 N3 O S2'
_chemical_formula_moiety 'C15 H13 N3 O S2'
_chemical_formula_sum 'C15 H13 N3 O S2'
_chemical_formula_weight 315.40
_chemical_name_systematic 2-(Benzo[<i>d</i>]thiazol-2-ylsulfanyl)-<i>N</i>-(6-methyl-2-pyridyl)acetamide
_space_group_IT_number 2
_symmetry_cell_setting triclinic
_symmetry_space_group_name_Hall '-P 1'
_symmetry_space_group_name_H-M 'P -1'
_atom_sites_solution_hydrogens geom
_atom_sites_solution_primary direct
_atom_sites_solution_secondary difmap
_cell_angle_alpha 74.78(3)
_cell_angle_beta 89.55(3)
_cell_angle_gamma 69.34(3)
_cell_formula_units_Z 2
_cell_length_a 8.1919(16)
_cell_length_b 9.0818(18)
_cell_length_c 11.107(2)
_cell_measurement_reflns_used 2582
_cell_measurement_temperature 113(2)
_cell_measurement_theta_max 27.908
_cell_measurement_theta_min 1.909
_cell_volume 742.8(3)
_computing_cell_refinement 'CrystalClear (Molecular Structure Corporation & Rigaku, 1999)'
_computing_data_collection 'CrystalClear (Molecular Structure Corporation & Rigaku, 1999)'
_computing_data_reduction 'CrystalClear (Molecular Structure Corporation & Rigaku, 1999)'
_computing_molecular_graphics 'SHELXTL (Sheldrick, 2008)'
_computing_publication_material 'SHELXTL (Sheldrick, 2008)'
_computing_structure_refinement 'SHELXL97 (Sheldrick, 2008)'
_computing_structure_solution 'SHELXS97 (Sheldrick, 2008)'
_diffrn_ambient_temperature 113(2)
_diffrn_measured_fraction_theta_full 0.995
_diffrn_measured_fraction_theta_max 0.995
_diffrn_measurement_device_type 'Rigaku Saturn'
_diffrn_measurement_method \w
_diffrn_radiation_monochromator confocal
_diffrn_radiation_source 'rotating anode'
_diffrn_radiation_type 'Mo K\a'
_diffrn_radiation_wavelength 0.71073
_diffrn_reflns_av_R_equivalents 0.0483
_diffrn_reflns_av_sigmaI/netI 0.0681
_diffrn_reflns_limit_h_max 10
_diffrn_reflns_limit_h_min -10
_diffrn_reflns_limit_k_max 11
_diffrn_reflns_limit_k_min -11
_diffrn_reflns_limit_l_max 14
_diffrn_reflns_limit_l_min -14
_diffrn_reflns_number 9391
_diffrn_reflns_theta_full 27.89
_diffrn_reflns_theta_max 27.89
_diffrn_reflns_theta_min 1.91
_diffrn_standards_decay_% 0
_diffrn_standards_interval_count 0
_diffrn_standards_interval_time 0
_diffrn_standards_number 0
_exptl_absorpt_coefficient_mu 0.360
_exptl_absorpt_correction_T_max 0.9649
_exptl_absorpt_correction_T_min 0.9447
_exptl_absorpt_correction_type multi-scan
_exptl_absorpt_process_details '(SADABS; Sheldrick, 1996)'
_exptl_crystal_colour colourless
_exptl_crystal_density_diffrn 1.410
_exptl_crystal_density_method 'not measured'
_exptl_crystal_description prism
_exptl_crystal_F_000 328
_exptl_crystal_size_max 0.16
_exptl_crystal_size_mid 0.14
_exptl_crystal_size_min 0.10
_refine_diff_density_max 0.235
_refine_diff_density_min -0.379
_refine_ls_extinction_method none
_refine_ls_goodness_of_fit_ref 0.992
_refine_ls_hydrogen_treatment mixed
_refine_ls_matrix_type full
_refine_ls_number_parameters 195
_refine_ls_number_reflns 3526
_refine_ls_number_restraints 0
_refine_ls_restrained_S_all 0.992
_refine_ls_R_factor_all 0.0521
_refine_ls_R_factor_gt 0.0373
_refine_ls_shift/su_max 0.001
_refine_ls_shift/su_mean 0.000
_refine_ls_structure_factor_coef Fsqd
_refine_ls_weighting_details 'w=1/[\s^2^(Fo^2^)+(0.0398P)^2^] where P=(Fo^2^+2Fc^2^)/3'
_refine_ls_weighting_scheme calc
_refine_ls_wR_factor_gt 0.0860
_refine_ls_wR_factor_ref 0.0920
_reflns_number_gt 2615
_reflns_number_total 3526
_reflns_threshold_expression I>2\s(I)
_cod_data_source_file at2753.cif
_cod_data_source_block I
_cod_database_code 2221572
_cod_database_fobs_code 2221572

loop_
_symmetry_equiv_pos_as_xyz
'x, y, z'
'-x, -y, -z'

loop_
_atom_site_type_symbol
_atom_site_label
_atom_site_fract_x
_atom_site_fract_y
_atom_site_fract_z
_atom_site_U_iso_or_equiv
_atom_site_adp_type
_atom_site_calc_flag
_atom_site_refinement_flags
_atom_site_occupancy
_atom_site_disorder_assembly
_atom_site_disorder_group
S S1 0.08893(5) 1.05001(5) 0.25028(4) 0.02336(13) Uani d . 1 . .
S S2 0.20597(5) 1.15671(5) 0.45732(4) 0.02242(13) Uani d . 1 . .
N N1 0.74042(17) 0.74849(16) 0.19582(13) 0.0200(3) Uani d . 1 . .
N N2 0.45173(18) 0.88209(17) 0.12486(14) 0.0210(3) Uani d . 1 . .
N N3 0.37052(17) 1.13818(15) 0.25715(13) 0.0192(3) Uani d . 1 . .
O O1 0.24938(15) 0.82797(14) 0.02096(13) 0.0320(3) Uani d . 1 . .
C C1 0.6056(2) 0.74785(18) 0.12785(15) 0.0189(4) Uani d . 1 . .
C C2 0.6186(2) 0.62959(19) 0.06672(16) 0.0217(4) Uani d . 1 . .
H H2 0.5203 0.6332 0.0196 0.026 Uiso calc R 1 . .
C C3 0.7803(2) 0.50655(19) 0.07723(16) 0.0233(4) Uani d . 1 . .
H H3 0.7949 0.4229 0.0371 0.028 Uiso calc R 1 . .
C C4 0.9210(2) 0.50511(19) 0.14621(16) 0.0217(4) Uani d . 1 . .
H H4 1.0329 0.4214 0.1533 0.026 Uiso calc R 1 . .
C C5 0.8961(2) 0.62787(19) 0.20491(16) 0.0204(4) Uani d . 1 . .
C C6 1.0426(2) 0.6313(2) 0.28327(18) 0.0300(4) Uani d . 1 . .
H H6A 1.0281 0.7452 0.2761 0.045 Uiso calc R 1 . .
H H6B 1.1550 0.5765 0.2538 0.045 Uiso calc R 1 . .
H H6C 1.0403 0.5745 0.3711 0.045 Uiso calc R 1 . .
C C7 0.2879(2) 0.9140(2) 0.07486(16) 0.0217(4) Uani d . 1 . .
C C8 0.1511(2) 1.06990(19) 0.09143(16) 0.0222(4) Uani d . 1 . .
H H8A 0.0453 1.1009 0.0339 0.027 Uiso calc R 1 . .
H H8B 0.1975 1.1594 0.0676 0.027 Uiso calc R 1 . .
C C9 0.2379(2) 1.11504(18) 0.31235(16) 0.0193(4) Uani d . 1 . .
C C10 0.4590(2) 1.19559(18) 0.32980(15) 0.0184(4) Uani d . 1 . .
C C11 0.3900(2) 1.21228(18) 0.44347(16) 0.0194(4) Uani d . 1 . .
C C12 0.4660(2) 1.26537(19) 0.52672(16) 0.0239(4) Uani d . 1 . .
H H12 0.4194 1.2750 0.6041 0.029 Uiso calc R 1 . .
C C13 0.6122(2) 1.3037(2) 0.49261(17) 0.0257(4) Uani d . 1 . .
H H13 0.6667 1.3405 0.5476 0.031 Uiso calc R 1 . .
C C14 0.6811(2) 1.2894(2) 0.37940(17) 0.0255(4) Uani d . 1 . .
H H14 0.7806 1.3181 0.3583 0.031 Uiso calc R 1 . .
C C15 0.6076(2) 1.23436(19) 0.29716(16) 0.0225(4) Uani d . 1 . .
H H15 0.6563 1.2231 0.2207 0.027 Uiso calc R 1 . .
H H2A 0.463(2) 0.951(2) 0.1624(17) 0.027(5) Uiso d . 1 . .

loop_
_atom_site_aniso_label
_atom_site_aniso_U_11
_atom_site_aniso_U_22
_atom_site_aniso_U_33
_atom_site_aniso_U_12
_atom_site_aniso_U_13
_atom_site_aniso_U_23
S1 0.0181(2) 0.0224(2) 0.0319(3) -0.00785(18) 0.00497(18) -0.0107(2)
S2 0.0215(3) 0.0227(2) 0.0215(2) -0.00602(18) 0.00643(18) -0.00652(18)
N1 0.0180(7) 0.0194(7) 0.0224(8) -0.0055(6) 0.0019(6) -0.0072(6)
N2 0.0166(8) 0.0207(7) 0.0274(8) -0.0035(6) -0.0001(6) -0.0139(7)
N3 0.0175(8) 0.0178(7) 0.0215(7) -0.0049(6) 0.0015(6) -0.0062(6)
O1 0.0229(7) 0.0330(7) 0.0440(8) -0.0057(5) -0.0046(6) -0.0229(7)
C1 0.0186(9) 0.0183(8) 0.0186(8) -0.0054(7) 0.0036(7) -0.0052(7)
C2 0.0220(9) 0.0220(8) 0.0237(9) -0.0086(7) 0.0046(7) -0.0095(7)
C3 0.0281(10) 0.0191(8) 0.0246(9) -0.0088(7) 0.0078(8) -0.0094(7)
C4 0.0206(9) 0.0156(8) 0.0250(9) -0.0032(7) 0.0070(7) -0.0042(7)
C5 0.0187(9) 0.0191(8) 0.0207(9) -0.0056(7) 0.0046(7) -0.0030(7)
C6 0.0215(10) 0.0271(9) 0.0374(11) -0.0034(8) -0.0007(8) -0.0097(9)
C7 0.0178(9) 0.0236(8) 0.0230(9) -0.0056(7) 0.0016(7) -0.0082(8)
C8 0.0179(9) 0.0229(9) 0.0252(9) -0.0046(7) -0.0016(7) -0.0096(8)
C9 0.0185(9) 0.0137(7) 0.0211(9) -0.0005(6) 0.0015(7) -0.0047(7)
C10 0.0198(9) 0.0142(7) 0.0188(8) -0.0036(6) -0.0017(7) -0.0041(7)
C11 0.0194(9) 0.0147(8) 0.0199(9) -0.0023(6) 0.0010(7) -0.0033(7)
C12 0.0284(10) 0.0212(8) 0.0178(9) -0.0029(7) -0.0002(7) -0.0068(7)
C13 0.0289(10) 0.0201(8) 0.0270(10) -0.0068(7) -0.0042(8) -0.0076(8)
C14 0.0255(10) 0.0233(9) 0.0284(10) -0.0115(8) -0.0009(8) -0.0046(8)
C15 0.0216(9) 0.0241(9) 0.0208(9) -0.0081(7) 0.0043(7) -0.0049(7)

loop_
_atom_type_symbol
_atom_type_description
_atom_type_scat_dispersion_real
_atom_type_scat_dispersion_imag
_atom_type_scat_source
C C 0.0033 0.0016
; International Tables
Vol. C, Tables 4.2.6.8 and 6.1.1.4
;
H H 0.0000 0.0000
; International Tables
Vol. C, Tables 4.2.6.8 and 6.1.1.4
;
N N 0.0061 0.0033
; International Tables
Vol. C, Tables 4.2.6.8 and 6.1.1.4
;
O O 0.0106 0.0060
; International Tables
Vol. C, Tables 4.2.6.8 and 6.1.1.4
;
S S 0.1246 0.1234
; International Tables
Vol. C, Tables 4.2.6.8 and 6.1.1.4
;

loop_
_geom_angle_atom_site_label_1
_geom_angle_atom_site_label_2
_geom_angle_atom_site_label_3
_geom_angle_site_symmetry_1
_geom_angle_site_symmetry_3
_geom_angle
_geom_angle_publ_flag
C9 S1 C8 . . 100.19(8) ?
C11 S2 C9 . . 88.51(8) ?
C5 N1 C1 . . 117.98(13) ?
C7 N2 C1 . . 128.33(14) ?
C7 N2 H2A . . 116.3(12) ?
C1 N2 H2A . . 115.3(12) ?
C9 N3 C10 . . 110.02(14) ?
N1 C1 C2 . . 123.80(15) ?
N1 C1 N2 . . 111.89(13) ?
C2 C1 N2 . . 124.31(15) ?
C3 C2 C1 . . 117.24(15) ?
C3 C2 H2 . . 121.4 ?
C1 C2 H2 . . 121.4 ?
C2 C3 C4 . . 119.97(15) ?
C2 C3 H3 . . 120.0 ?
C4 C3 H3 . . 120.0 ?
C3 C4 C5 . . 119.00(16) ?
C3 C4 H4 . . 120.5 ?
C5 C4 H4 . . 120.5 ?
N1 C5 C4 . . 122.01(15) ?
N1 C5 C6 . . 116.40(14) ?
C4 C5 C6 . . 121.59(15) ?
C5 C6 H6A . . 109.5 ?
C5 C6 H6B . . 109.5 ?
H6A C6 H6B . . 109.5 ?
C5 C6 H6C . . 109.5 ?
H6A C6 H6C . . 109.5 ?
H6B C6 H6C . . 109.5 ?
O1 C7 N2 . . 124.63(16) ?
O1 C7 C8 . . 121.40(15) ?
N2 C7 C8 . . 113.96(14) ?
C7 C8 S1 . . 113.25(12) ?
C7 C8 H8A . . 108.9 ?
S1 C8 H8A . . 108.9 ?
C7 C8 H8B . . 108.9 ?
S1 C8 H8B . . 108.9 ?
H8A C8 H8B . . 107.7 ?
N3 C9 S2 . . 116.86(12) ?
N3 C9 S1 . . 124.62(13) ?
S2 C9 S1 . . 118.51(10) ?
N3 C10 C11 . . 115.18(15) ?
N3 C10 C15 . . 124.86(16) ?
C11 C10 C15 . . 119.96(15) ?
C12 C11 C10 . . 121.74(16) ?
C12 C11 S2 . . 128.85(14) ?
C10 C11 S2 . . 109.42(12) ?
C13 C12 C11 . . 117.45(17) ?
C13 C12 H12 . . 121.3 ?
C11 C12 H12 . . 121.3 ?
C12 C13 C14 . . 121.46(16) ?
C12 C13 H13 . . 119.3 ?
C14 C13 H13 . . 119.3 ?
C15 C14 C13 . . 121.31(17) ?
C15 C14 H14 . . 119.3 ?
C13 C14 H14 . . 119.3 ?
C14 C15 C10 . . 118.07(16) ?
C14 C15 H15 . . 121.0 ?
C10 C15 H15 . . 121.0 ?

loop_
_geom_bond_atom_site_label_1
_geom_bond_atom_site_label_2
_geom_bond_site_symmetry_2
_geom_bond_distance
_geom_bond_publ_flag
S1 C9 . 1.7462(17) yes
S1 C8 . 1.8133(18) yes
S2 C11 . 1.7444(17) ?
S2 C9 . 1.7459(17) ?
N1 C5 . 1.340(2) ?
N1 C1 . 1.345(2) ?
N2 C7 . 1.359(2) ?
N2 C1 . 1.404(2) ?
N2 H2A . 0.863(17) ?
N3 C9 . 1.297(2) ?
N3 C10 . 1.395(2) ?
O1 C7 . 1.2212(19) ?
C1 C2 . 1.388(2) ?
C2 C3 . 1.381(2) ?
C2 H2 . 0.9500 ?
C3 C4 . 1.383(2) ?
C3 H3 . 0.9500 ?
C4 C5 . 1.389(2) ?
C4 H4 . 0.9500 ?
C5 C6 . 1.502(2) ?
C6 H6A . 0.9800 ?
C6 H6B . 0.9800 ?
C6 H6C . 0.9800 ?
C7 C8 . 1.519(2) ?
C8 H8A . 0.9900 ?
C8 H8B . 0.9900 ?
C10 C11 . 1.402(2) ?
C10 C15 . 1.402(2) ?
C11 C12 . 1.389(2) ?
C12 C13 . 1.385(2) ?
C12 H12 . 0.9500 ?
C13 C14 . 1.393(3) ?
C13 H13 . 0.9500 ?
C14 C15 . 1.381(2) ?
C14 H14 . 0.9500 ?
C15 H15 . 0.9500 ?

loop_
_geom_hbond_atom_site_label_D
_geom_hbond_atom_site_label_H
_geom_hbond_atom_site_label_A
_geom_hbond_site_symmetry_A
_geom_hbond_distance_DH
_geom_hbond_distance_HA
_geom_hbond_distance_DA
_geom_hbond_angle_DHA
_geom_hbond_publ_flag
N2 H2A N3 . 0.867(18) 2.142(18) 2.949(2) 154.6(16) yes
C2 H2 O1 . 0.9500 2.3000 2.890(2) 119.00 yes
C8 H8A O1 2_575 0.9900 2.3100 3.239(2) 156.00 yes
C8 H8B N3 . 0.9900 2.4700 2.905(2) 106.00 yes
C12 H12 N1 2_676 0.9500 2.5700 3.498(2) 166.00 yes
C8 H8B Cg2 2_675 0.99 2.68 3.494(2) 140 yes

loop_
_geom_torsion_atom_site_label_1
_geom_torsion_atom_site_label_2
_geom_torsion_atom_site_label_3
_geom_torsion_atom_site_label_4
_geom_torsion_site_symmetry_1
_geom_torsion_site_symmetry_2
_geom_torsion_site_symmetry_3
_geom_torsion_site_symmetry_4
_geom_torsion
_geom_torsion_publ_flag
C5 N1 C1 C2 . . . . 0.0(3) ?
C5 N1 C1 N2 . . . . -179.13(14) ?
C7 N2 C1 N1 . . . . -173.97(16) ?
C7 N2 C1 C2 . . . . 6.9(3) ?
N1 C1 C2 C3 . . . . -0.1(3) ?
N2 C1 C2 C3 . . . . 178.95(16) ?
C1 C2 C3 C4 . . . . -0.2(2) ?
C2 C3 C4 C5 . . . . 0.5(2) ?
C1 N1 C5 C4 . . . . 0.3(2) ?
C1 N1 C5 C6 . . . . -179.05(15) ?
C3 C4 C5 N1 . . . . -0.6(3) ?
C3 C4 C5 C6 . . . . 178.74(16) ?
C1 N2 C7 O1 . . . . -1.3(3) ?
C1 N2 C7 C8 . . . . 178.66(15) yes
O1 C7 C8 S1 . . . . 105.85(18) ?
N2 C7 C8 S1 . . . . -74.11(17) ?
C9 S1 C8 C7 . . . . 91.58(12) ?
C10 N3 C9 S2 . . . . -0.76(17) ?
C10 N3 C9 S1 . . . . 177.84(11) ?
C11 S2 C9 N3 . . . . 0.20(13) ?
C11 S2 C9 S1 . . . . -178.48(10) ?
C8 S1 C9 N3 . . . . -10.77(15) ?
C8 S1 C9 S2 . . . . 167.80(9) ?
C9 N3 C10 C11 . . . . 1.10(19) ?
C9 N3 C10 C15 . . . . -179.48(14) ?
N3 C10 C11 C12 . . . . 178.84(14) ?
C15 C10 C11 C12 . . . . -0.6(2) ?
N3 C10 C11 S2 . . . . -0.95(17) ?
C15 C10 C11 S2 . . . . 179.60(12) ?
C9 S2 C11 C12 . . . . -179.36(15) ?
C9 S2 C11 C10 . . . . 0.42(12) ?
C10 C11 C12 C13 . . . . 0.8(2) ?
S2 C11 C12 C13 . . . . -179.40(12) ?
C11 C12 C13 C14 . . . . -0.1(2) ?
C12 C13 C14 C15 . . . . -0.8(3) ?
C13 C14 C15 C10 . . . . 1.1(2) ?
N3 C10 C15 C14 . . . . -179.76(14) ?
C11 C10 C15 C14 . . . . -0.4(2) ?

loop_
_cod_related_entry_id
_cod_related_entry_database
_cod_related_entry_code
1 ChemSpider 23403120
